data_4106438
loop_
_publ_author_name
'Edwin C. Constable'
'Guoqi Zhang'
'Daniel H\"aussinger'
'Catherine E. Housecroft'
'Jennifer A. Zampese'

_publ_section_title
;
 Metallohosts with a Heart of Carbon
;
_journal_name_full 'Journal of the American Chemical Society'
_journal_page_first 10776
_journal_page_last 10779
_journal_paper_doi 10.1021/ja204888w
_journal_volume 133
_journal_year 2011
_chemical_formula_moiety 'C60 H51 N3 Ni3 O6 S3, C60, C4 H10 O, 0.5(C6 H4 Cl2)'
_chemical_formula_sum 'C127 H63 Cl N3 Ni3 O7 S3'
_chemical_formula_weight 2050.54
_chemical_name_systematic
; 
 ? 
;
_space_group_IT_number 15
_symmetry_cell_setting monoclinic
_symmetry_space_group_name_Hall '-C 2yc'
_symmetry_space_group_name_H-M 'C 1 2/c 1'
_atom_sites_solution_hydrogens geom
_atom_sites_solution_primary direct
_atom_sites_solution_secondary difmap
_audit_creation_method SHELXL-97
_cell_angle_alpha 90.00
_cell_angle_beta 98.033(9)
_cell_angle_gamma 90.00
_cell_formula_units_Z 8
_cell_length_a 46.302(6)
_cell_length_b 13.8507(10)
_cell_length_c 27.326(3)
_cell_measurement_reflns_used 36315
_cell_measurement_temperature 173(2)
_cell_measurement_theta_max 59.21
_cell_measurement_theta_min 3.47
_cell_volume 17353(3)
_computing_cell_refinement 'Stoe IPDS'
_computing_data_collection 'Stoe IPDS'
_computing_data_reduction 'Stoe IPDS'
_computing_molecular_graphics 'Bruker SHELXTL'
_computing_publication_material 'Bruker SHELXTL'
_computing_structure_refinement 'SHELXL-97 (Sheldrick, 1997)'
_computing_structure_solution 'SHELXS-97 (Sheldrick, 1990)'
_diffrn_ambient_temperature 173(2)
_diffrn_measured_fraction_theta_full 1.000
_diffrn_measured_fraction_theta_max 1.000
_diffrn_measurement_device_type 'Stoe IPDS'
_diffrn_measurement_method '\w scans'
_diffrn_radiation_monochromator graphite
_diffrn_radiation_source 'fine-focus sealed tube'
_diffrn_radiation_type MoK\a
_diffrn_radiation_wavelength 0.71073
_diffrn_reflns_av_R_equivalents 0.1355
_diffrn_reflns_av_sigmaI/netI 0.0655
_diffrn_reflns_limit_h_max 58
_diffrn_reflns_limit_h_min -58
_diffrn_reflns_limit_k_max 16
_diffrn_reflns_limit_k_min -17
_diffrn_reflns_limit_l_max 34
_diffrn_reflns_limit_l_min -34
_diffrn_reflns_number 106200
_diffrn_reflns_theta_full 26.50
_diffrn_reflns_theta_max 26.50
_diffrn_reflns_theta_min 1.85
_exptl_absorpt_coefficient_mu 0.819
_exptl_absorpt_correction_T_max 0.9919
_exptl_absorpt_correction_T_min 0.7625
_exptl_absorpt_correction_type multi-scan
_exptl_absorpt_process_details '(Blessing 1951)'
_exptl_crystal_colour black
_exptl_crystal_density_diffrn 1.570
_exptl_crystal_description plate
_exptl_crystal_F_000 8408
_exptl_crystal_size_max 0.35
_exptl_crystal_size_mid 0.30
_exptl_crystal_size_min 0.01
_refine_diff_density_max 1.450
_refine_diff_density_min -0.905
_refine_diff_density_rms 0.097
_refine_ls_extinction_method none
_refine_ls_goodness_of_fit_ref 1.060
_refine_ls_hydrogen_treatment constr
_refine_ls_matrix_type full
_refine_ls_number_parameters 1299
_refine_ls_number_reflns 18018
_refine_ls_number_restraints 56
_refine_ls_restrained_S_all 1.072
_refine_ls_R_factor_all 0.0844
_refine_ls_R_factor_gt 0.0648
_refine_ls_shift/su_max 0.029
_refine_ls_shift/su_mean 0.001
_refine_ls_structure_factor_coef Fsqd
_refine_ls_weighting_details 'calc w=1/[\s^2^(Fo^2^)+(0.0759P)^2^+57.6923P] where P=(Fo^2^+2Fc^2^)/3'
_refine_ls_weighting_scheme calc
_refine_ls_wR_factor_gt 0.1546
_refine_ls_wR_factor_ref 0.1671
_reflns_number_gt 14202
_reflns_number_total 18018
_reflns_threshold_expression >2sigma(I)
_cod_data_source_file ja204888w_si_001_6.cif
_cod_data_source_block gq264
_cod_original_cell_volume 17352(3)
_cod_original_sg_symbol_Hall -C2yc
_cod_database_code 4106438

loop_
_symmetry_equiv_pos_as_xyz
'x, y, z'
'-x, y, -z+1/2'
'x+1/2, y+1/2, z'
'-x+1/2, y+1/2, -z+1/2'
'-x, -y, -z'
'x, -y, z-1/2'
'-x+1/2, -y+1/2, -z'
'x+1/2, -y+1/2, z-1/2'

loop_
_atom_site_label
_atom_site_type_symbol
_atom_site_fract_x
_atom_site_fract_y
_atom_site_fract_z
_atom_site_U_iso_or_equiv
_atom_site_adp_type
_atom_site_occupancy
_atom_site_symmetry_multiplicity
_atom_site_calc_flag
_atom_site_refinement_flags
Ni1 Ni 0.121997(11) 0.91389(3) 0.124593(16) 0.02515(12) Uani 1 1 d .
Ni2 Ni 0.188758(11) 0.85577(3) 0.206954(15) 0.02298(11) Uani 1 1 d .
Ni3 Ni 0.184812(11) 0.82839(3) 0.075367(15) 0.02369(12) Uani 1 1 d .
S1 S 0.15302(2) 0.94924(7) 0.07413(3) 0.02688(19) Uani 1 1 d .
S2 S 0.15562(2) 0.96532(6) 0.18549(3) 0.02588(19) Uani 1 1 d .
S3 S 0.20777(2) 0.90017(7) 0.14044(3) 0.02599(19) Uani 1 1 d .
N1 N 0.09470(8) 0.8798(2) 0.06945(11) 0.0297(7) Uani 1 1 d .
N2 N 0.17266(7) 0.8356(2) 0.26553(11) 0.0262(6) Uani 1 1 d .
N3 N 0.21672(7) 0.7449(2) 0.07613(10) 0.0278(7) Uani 1 1 d .
O1 O 0.09643(6) 0.8944(2) 0.16956(10) 0.0317(6) Uani 1 1 d .
O2 O 0.07144(7) 0.8605(3) 0.24714(11) 0.0446(8) Uani 1 1 d .
O3 O 0.21908(6) 0.77089(19) 0.22419(9) 0.0280(6) Uani 1 1 d .
O4 O 0.26154(6) 0.6452(2) 0.22765(9) 0.0304(6) Uani 1 1 d .
O5 O 0.16425(6) 0.77393(19) 0.01851(9) 0.0281(6) Uani 1 1 d .
O6 O 0.12724(7) 0.7192(2) -0.05775(10) 0.0374(7) Uani 1 1 d .
C1 C 0.12796(9) 0.9438(3) 0.01655(14) 0.0334(9) Uani 1 1 d .
H1A H 0.1187 1.0077 0.0094 0.040 Uiso 1 1 calc R
H1B H 0.1388 0.9269 -0.0110 0.040 Uiso 1 1 calc R
C2 C 0.10505(9) 0.8695(3) 0.02098(13) 0.0334(9) Uani 1 1 d .
H2A H 0.0885 0.8782 -0.0059 0.040 Uiso 1 1 calc R
H2B H 0.1132 0.8041 0.0180 0.040 Uiso 1 1 calc R
C3 C 0.06777(9) 0.8595(3) 0.07049(14) 0.0323(8) Uani 1 1 d .
H3A H 0.0560 0.8491 0.0396 0.039 Uiso 1 1 calc R
C4 C 0.05369(9) 0.8509(3) 0.11366(15) 0.0325(8) Uani 1 1 d .
C5 C 0.06941(9) 0.8667(3) 0.16093(14) 0.0312(8) Uani 1 1 d .
C6 C 0.05461(10) 0.8476(3) 0.20218(16) 0.0379(9) Uani 1 1 d .
C7 C 0.02651(11) 0.8155(4) 0.19554(18) 0.0484(12) Uani 1 1 d .
H7A H 0.0171 0.8023 0.2236 0.058 Uiso 1 1 calc R
C8 C 0.01125(11) 0.8017(4) 0.14794(18) 0.0480(11) Uani 1 1 d .
H8A H -0.0084 0.7799 0.1438 0.058 Uiso 1 1 calc R
C9 C 0.02474(10) 0.8197(3) 0.10783(17) 0.0410(10) Uani 1 1 d .
H9A H 0.0144 0.8109 0.0756 0.049 Uiso 1 1 calc R
C10 C 0.05946(11) 0.8284(4) 0.28969(16) 0.0513(13) Uani 1 1 d .
H10A H 0.0513 0.7626 0.2842 0.062 Uiso 1 1 calc R
H10B H 0.0437 0.8723 0.2967 0.062 Uiso 1 1 calc R
C11 C 0.08382(11) 0.8283(4) 0.33194(16) 0.0442(11) Uani 1 1 d .
C12 C 0.09777(12) 0.7439(4) 0.34683(15) 0.0459(12) Uani 1 1 d .
H12A H 0.0908 0.6850 0.3318 0.055 Uiso 1 1 calc R
C13 C 0.12206(11) 0.7419(3) 0.38362(15) 0.0423(11) Uani 1 1 d .
C14 C 0.13766(14) 0.6560(4) 0.39832(17) 0.0532(13) Uani 1 1 d .
H14A H 0.1312 0.5962 0.3837 0.064 Uiso 1 1 calc R
C15 C 0.16176(15) 0.6583(4) 0.43303(19) 0.0614(16) Uani 1 1 d .
H15A H 0.1719 0.6002 0.4427 0.074 Uiso 1 1 calc R
C16 C 0.17174(13) 0.7460(5) 0.45460(18) 0.0563(14) Uani 1 1 d .
H16A H 0.1888 0.7469 0.4784 0.068 Uiso 1 1 calc R
C17 C 0.15740(12) 0.8296(4) 0.44198(16) 0.0496(12) Uani 1 1 d .
H17A H 0.1642 0.8882 0.4576 0.060 Uiso 1 1 calc R
C18 C 0.13243(11) 0.8306(4) 0.40590(15) 0.0431(11) Uani 1 1 d .
C19 C 0.11763(12) 0.9165(4) 0.39067(16) 0.0465(12) Uani 1 1 d .
H19A H 0.1242 0.9760 0.4056 0.056 Uiso 1 1 calc R
C20 C 0.09392(12) 0.9154(4) 0.35453(17) 0.0460(11) Uani 1 1 d .
H20A H 0.0842 0.9741 0.3447 0.055 Uiso 1 1 calc R
C21 C 0.13989(9) 0.9701(3) 0.24276(13) 0.0295(8) Uani 1 1 d .
H21A H 0.1500 1.0198 0.2649 0.035 Uiso 1 1 calc R
H21B H 0.1190 0.9875 0.2357 0.035 Uiso 1 1 calc R
C22 C 0.14321(9) 0.8726(3) 0.26730(14) 0.0296(8) Uani 1 1 d .
H22A H 0.1397 0.8781 0.3021 0.036 Uiso 1 1 calc R
H22B H 0.1287 0.8272 0.2501 0.036 Uiso 1 1 calc R
C23 C 0.18557(9) 0.7910(3) 0.30434(13) 0.0282(8) Uani 1 1 d .
H23A H 0.1764 0.7942 0.3333 0.034 Uiso 1 1 calc R
C24 C 0.21182(9) 0.7384(3) 0.30798(12) 0.0279(8) Uani 1 1 d .
C25 C 0.22652(8) 0.7268(3) 0.26623(12) 0.0248(7) Uani 1 1 d .
C26 C 0.24986(9) 0.6601(3) 0.27057(13) 0.0283(8) Uani 1 1 d .
C27 C 0.25961(10) 0.6147(3) 0.31442(14) 0.0350(9) Uani 1 1 d .
H27A H 0.2759 0.5725 0.3166 0.042 Uiso 1 1 calc R
C28 C 0.24540(11) 0.6307(3) 0.35634(14) 0.0391(10) Uani 1 1 d .
H28A H 0.2522 0.5995 0.3868 0.047 Uiso 1 1 calc R
C29 C 0.22215(10) 0.6904(3) 0.35280(14) 0.0376(10) Uani 1 1 d .
H29A H 0.2125 0.7004 0.3809 0.045 Uiso 1 1 calc R
C30 C 0.27972(9) 0.5612(3) 0.22667(14) 0.0318(8) Uani 1 1 d .
H30A H 0.2697 0.5035 0.2375 0.038 Uiso 1 1 calc R
H30B H 0.2983 0.5701 0.2489 0.038 Uiso 1 1 calc R
C31 C 0.28528(9) 0.5496(3) 0.17408(13) 0.0300(8) Uani 1 1 d .
C32 C 0.27126(9) 0.4800(3) 0.14440(14) 0.0305(8) Uani 1 1 d .
H32A H 0.2589 0.4354 0.1579 0.037 Uiso 1 1 calc R
C33 C 0.27469(9) 0.4729(3) 0.09347(14) 0.0310(8) Uani 1 1 d .
C34 C 0.25974(10) 0.4034(3) 0.06124(16) 0.0390(10) Uani 1 1 d .
H34A H 0.2473 0.3577 0.0738 0.047 Uiso 1 1 calc R
C35 C 0.26295(11) 0.4011(4) 0.01240(16) 0.0439(11) Uani 1 1 d .
H35A H 0.2528 0.3540 -0.0087 0.053 Uiso 1 1 calc R
C36 C 0.28105(11) 0.4679(4) -0.00666(15) 0.0424(10) Uani 1 1 d .
H36A H 0.2830 0.4662 -0.0408 0.051 Uiso 1 1 calc R
C37 C 0.29589(10) 0.5352(3) 0.02309(15) 0.0365(9) Uani 1 1 d .
H37A H 0.3082 0.5799 0.0096 0.044 Uiso 1 1 calc R
C38 C 0.29324(9) 0.5395(3) 0.07423(14) 0.0314(8) Uani 1 1 d .
C39 C 0.30861(10) 0.6089(3) 0.10629(15) 0.0348(9) Uani 1 1 d .
H39A H 0.3218 0.6522 0.0939 0.042 Uiso 1 1 calc R
C40 C 0.30459(9) 0.6136(3) 0.15488(15) 0.0341(9) Uani 1 1 d .
H40A H 0.3149 0.6604 0.1759 0.041 Uiso 1 1 calc R
C41 C 0.24296(8) 0.8426(3) 0.14196(13) 0.0308(8) Uani 1 1 d .
H41A H 0.2552 0.8802 0.1219 0.037 Uiso 1 1 calc R
H41B H 0.2530 0.8400 0.1764 0.037 Uiso 1 1 calc R
C42 C 0.23857(9) 0.7421(3) 0.12158(13) 0.0331(9) Uani 1 1 d .
H42A H 0.2573 0.7162 0.1136 0.040 Uiso 1 1 calc R
H42B H 0.2316 0.6993 0.1465 0.040 Uiso 1 1 calc R
C43 C 0.22177(9) 0.6895(3) 0.04014(13) 0.0289(8) Uani 1 1 d .
H43A H 0.2401 0.6575 0.0435 0.035 Uiso 1 1 calc R
C44 C 0.20208(9) 0.6724(3) -0.00444(13) 0.0278(8) Uani 1 1 d .
C45 C 0.17391(8) 0.7119(3) -0.01135(12) 0.0251(7) Uani 1 1 d .
C46 C 0.15473(9) 0.6818(3) -0.05402(13) 0.0300(8) Uani 1 1 d .
C47 C 0.16425(10) 0.6198(3) -0.08819(14) 0.0359(9) Uani 1 1 d .
H47A H 0.1512 0.6017 -0.1167 0.043 Uiso 1 1 calc R
C48 C 0.19253(10) 0.5838(3) -0.08142(15) 0.0394(10) Uani 1 1 d .
H48A H 0.1989 0.5422 -0.1054 0.047 Uiso 1 1 calc R
C49 C 0.21126(10) 0.6086(3) -0.03987(15) 0.0382(9) Uani 1 1 d .
H49A H 0.2305 0.5828 -0.0348 0.046 Uiso 1 1 calc R
C50 C 0.10649(11) 0.6838(4) -0.09734(17) 0.0486(12) Uani 1 1 d .
H50A H 0.1060 0.6124 -0.0967 0.058 Uiso 1 1 calc R
H50B H 0.1119 0.7047 -0.1295 0.058 Uiso 1 1 calc R
C51 C 0.07749(11) 0.7237(4) -0.09067(16) 0.0438(11) Uani 1 1 d .
C52 C 0.06256(12) 0.6831(4) -0.05404(18) 0.0524(12) Uani 1 1 d .
H52A H 0.0711 0.6308 -0.0347 0.063 Uiso 1 1 calc R
C53 C 0.03629(13) 0.7174(5) -0.0461(2) 0.0583(14) Uani 1 1 d .
H53A H 0.0267 0.6894 -0.0211 0.070 Uiso 1 1 calc R
C54 C 0.02312(12) 0.7940(4) -0.0745(2) 0.0523(12) Uani 1 1 d .
C55 C -0.00449(13) 0.8327(5) -0.0675(3) 0.0651(16) Uani 1 1 d .
H55A H -0.0143 0.8079 -0.0419 0.078 Uiso 1 1 calc R
C56 C -0.01699(15) 0.9041(5) -0.0967(3) 0.0733(18) Uani 1 1 d .
H56A H -0.0355 0.9285 -0.0913 0.088 Uiso 1 1 calc R
C57 C -0.00329(15) 0.9428(5) -0.1346(3) 0.0759(19) Uani 1 1 d .
H57A H -0.0127 0.9918 -0.1553 0.091 Uiso 1 1 calc R
C58 C 0.02363(15) 0.9100(4) -0.1419(2) 0.0644(15) Uani 1 1 d .
H58A H 0.0332 0.9378 -0.1670 0.077 Uiso 1 1 calc R
C59 C 0.03716(12) 0.8351(4) -0.11224(19) 0.0500(12) Uani 1 1 d .
C60 C 0.06504(12) 0.7971(4) -0.11890(18) 0.0498(12) Uani 1 1 d .
H60A H 0.0751 0.8239 -0.1437 0.060 Uiso 1 1 calc R
C100 C 0.1298(3) 0.1766(4) 0.1361(4) 0.106(4) Uani 1 1 d .
C101 C 0.1115(3) 0.2072(6) 0.0920(4) 0.130(4) Uani 1 1 d .
C102 C 0.0851(2) 0.2379(8) 0.0972(6) 0.139(5) Uani 1 1 d .
C103 C 0.07429(17) 0.2399(6) 0.1492(5) 0.112(4) Uani 1 1 d .
C104 C 0.09294(19) 0.2125(7) 0.1895(6) 0.122(4) Uani 1 1 d .
C105 C 0.12129(18) 0.1781(4) 0.1846(4) 0.084(2) Uani 1 1 d .
C106 C 0.14306(14) 0.2095(4) 0.2239(2) 0.0607(15) Uani 1 1 d .
C107 C 0.16996(14) 0.2347(5) 0.2118(2) 0.0657(16) Uani 1 1 d .
C108 C 0.1756(2) 0.2316(7) 0.1627(4) 0.111(4) Uani 1 1 d D
C109 C 0.1586(4) 0.2095(9) 0.1275(4) 0.152(5) Uani 1 1 d DU
C110 C 0.1572(3) 0.2684(10) 0.0781(3) 0.129(5) Uani 1 1 d U
C111 C 0.1261(3) 0.2598(6) 0.0594(3) 0.103(3) Uani 1 1 d .
C112 C 0.11330(18) 0.3427(7) 0.0341(2) 0.081(2) Uani 1 1 d .
C113 C 0.0852(2) 0.3757(11) 0.0428(3) 0.124(4) Uani 1 1 d .
C114 C 0.07031(19) 0.3318(9) 0.0706(4) 0.108(3) Uani 1 1 d .
C115 C 0.05388(13) 0.3780(6) 0.1059(3) 0.0746(19) Uani 1 1 d .
C116 C 0.05686(13) 0.3216(5) 0.1501(4) 0.082(2) Uani 1 1 d .
C117 C 0.05968(18) 0.3708(11) 0.1963(4) 0.108(4) Uani 1 1 d .
C118 C 0.0807(3) 0.3423(15) 0.2402(4) 0.163(7) Uani 1 1 d .
C119 C 0.0976(3) 0.2701(13) 0.2387(7) 0.167(8) Uani 1 1 d .
C120 C 0.1302(2) 0.2649(7) 0.2580(3) 0.096(3) Uani 1 1 d .
C121 C 0.1406(3) 0.3404(8) 0.2791(2) 0.117(4) Uani 1 1 d .
C122 C 0.1704(2) 0.3633(7) 0.2686(2) 0.085(2) Uani 1 1 d .
C123 C 0.18410(15) 0.3157(6) 0.2362(3) 0.081(2) Uani 1 1 d .
C124 C 0.19962(13) 0.3727(6) 0.2036(3) 0.0741(19) Uani 1 1 d .
C125 C 0.19678(15) 0.3346(7) 0.1565(4) 0.093(3) Uani 1 1 d .
C126 C 0.19293(19) 0.3796(14) 0.1168(4) 0.134(5) Uani 1 1 d .
C127 C 0.1715(2) 0.3468(14) 0.0742(4) 0.133(6) Uani 1 1 d .
C128 C 0.1576(3) 0.4253(11) 0.0484(3) 0.119(4) Uani 1 1 d .
C129 C 0.1303(2) 0.4221(7) 0.0297(2) 0.088(2) Uani 1 1 d .
C130 C 0.1106(3) 0.5079(8) 0.0347(3) 0.110(3) Uani 1 1 d .
C131 C 0.08299(19) 0.4853(8) 0.0456(3) 0.087(2) Uani 1 1 d .
C132 C 0.06907(15) 0.5340(7) 0.0783(4) 0.095(3) Uani 1 1 d .
C133 C 0.05332(13) 0.4774(7) 0.1109(3) 0.085(2) Uani 1 1 d .
C134 C 0.0560(2) 0.5168(9) 0.1584(5) 0.118(4) Uani 1 1 d .
C135 C 0.0591(2) 0.4694(15) 0.1969(5) 0.140(5) Uani 1 1 d .
C136 C 0.0814(3) 0.5089(17) 0.2404(5) 0.149(6) Uani 1 1 d U
C137 C 0.0940(3) 0.4281(13) 0.2656(3) 0.133(5) Uani 1 1 d .
C138 C 0.1218(3) 0.4287(7) 0.2848(2) 0.089(3) Uani 1 1 d .
C139 C 0.1400(2) 0.5050(8) 0.2809(2) 0.091(3) Uani 1 1 d .
C140 C 0.1678(2) 0.4741(13) 0.2724(3) 0.142(5) Uani 1 1 d .
C141 C 0.1826(2) 0.5163(12) 0.2449(4) 0.133(5) Uani 1 1 d .
C142 C 0.19934(14) 0.4708(6) 0.2089(3) 0.0751(19) Uani 1 1 d .
C143 C 0.19615(15) 0.5280(6) 0.1647(4) 0.084(2) Uani 1 1 d .
C144 C 0.19295(18) 0.4800(9) 0.1185(4) 0.097(3) Uani 1 1 d .
C145 C 0.1720(3) 0.5072(14) 0.0753(4) 0.151(6) Uani 1 1 d .
C146 C 0.1550(3) 0.5771(11) 0.0752(6) 0.149(6) Uani 1 1 d U
C147 C 0.1220(2) 0.5834(7) 0.0557(3) 0.095(3) Uani 1 1 d .
C148 C 0.11021(19) 0.6411(4) 0.0905(3) 0.076(2) Uani 1 1 d .
C149 C 0.08292(19) 0.6152(6) 0.1022(3) 0.088(2) Uani 1 1 d .
C150 C 0.0762(3) 0.6177(9) 0.1510(5) 0.140(5) Uani 1 1 d DU
C151 C 0.0937(5) 0.6407(11) 0.1867(7) 0.187(7) Uani 1 1 d DU
C152 C 0.0960(5) 0.5825(11) 0.2366(5) 0.148(7) Uani 1 1 d .
C153 C 0.1271(4) 0.5902(7) 0.2551(4) 0.120(4) Uani 1 1 d U
C154 C 0.1401(5) 0.6428(8) 0.2205(5) 0.159(5) Uani 1 1 d U
C155 C 0.1674(3) 0.6120(9) 0.2172(7) 0.144(6) Uani 1 1 d .
C156 C 0.1784(2) 0.6102(7) 0.1653(6) 0.125(4) Uani 1 1 d .
C157 C 0.1606(3) 0.6353(8) 0.1231(6) 0.129(5) Uani 1 1 d .
C158 C 0.1314(3) 0.6720(5) 0.1293(4) 0.115(4) Uani 1 1 d .
C159 C 0.1225(4) 0.6734(5) 0.1777(5) 0.131(5) Uani 1 1 d U
C200 C 0.01750(16) 0.4101(5) -0.0474(3) 0.0761(19) Uani 1 1 d .
H20B H -0.0020 0.3835 -0.0578 0.114 Uiso 1 1 calc R
H20C H 0.0194 0.4721 -0.0639 0.114 Uiso 1 1 calc R
H20D H 0.0204 0.4199 -0.0115 0.114 Uiso 1 1 calc R
C201 C 0.04017(14) 0.3408(5) -0.06107(19) 0.0616(15) Uani 1 1 d .
H20E H 0.0377 0.3318 -0.0974 0.074 Uiso 1 1 calc R
H20F H 0.0600 0.3668 -0.0503 0.074 Uiso 1 1 calc R
O202 O 0.03669(8) 0.2508(3) -0.03729(13) 0.0537(9) Uani 1 1 d .
C203 C 0.05614(13) 0.1789(5) -0.05005(19) 0.0576(14) Uani 1 1 d .
H20G H 0.0765 0.2005 -0.0404 0.069 Uiso 1 1 calc R
H20H H 0.0530 0.1687 -0.0863 0.069 Uiso 1 1 calc R
C204 C 0.05131(16) 0.0872(5) -0.0248(3) 0.0736(18) Uani 1 1 d .
H20I H 0.0583 0.0937 0.0106 0.110 Uiso 1 1 calc R
H20J H 0.0620 0.0352 -0.0386 0.110 Uiso 1 1 calc R
H20K H 0.0304 0.0720 -0.0295 0.110 Uiso 1 1 calc R
Cl1 Cl 0.01697(8) 0.5777(2) 0.30367(13) 0.1571(15) Uani 1 1 d .
C300 C 0.00719(15) 0.4723(5) 0.2728(2) 0.0734(19) Uani 1 1 d .
C301 C 0.01542(14) 0.3848(6) 0.2976(3) 0.0718(18) Uani 1 1 d .
H30C H 0.0261 0.3846 0.3299 0.086 Uiso 1 1 calc R
C302 C 0.00735(15) 0.3007(5) 0.2734(2) 0.0724(17) Uani 1 1 d .
H30D H 0.0121 0.2408 0.2896 0.087 Uiso 1 1 calc R

loop_
_atom_site_aniso_label
_atom_site_aniso_U_11
_atom_site_aniso_U_22
_atom_site_aniso_U_33
_atom_site_aniso_U_23
_atom_site_aniso_U_13
_atom_site_aniso_U_12
Ni1 0.0331(3) 0.0240(2) 0.0183(2) 0.00155(17) 0.00348(18) 0.00226(19)
Ni2 0.0326(3) 0.0216(2) 0.01478(19) 0.00063(16) 0.00361(17) 0.00108(18)
Ni3 0.0327(3) 0.0244(2) 0.01394(19) 0.00231(17) 0.00331(17) 0.00230(19)
S1 0.0367(5) 0.0251(4) 0.0192(4) 0.0042(3) 0.0052(3) 0.0045(4)
S2 0.0366(5) 0.0211(4) 0.0200(4) 0.0001(3) 0.0040(3) 0.0023(4)
S3 0.0343(5) 0.0269(4) 0.0168(4) 0.0016(3) 0.0035(3) -0.0022(4)
N1 0.0392(19) 0.0288(17) 0.0211(14) 0.0026(13) 0.0042(13) 0.0053(14)
N2 0.0363(17) 0.0217(15) 0.0210(14) -0.0008(12) 0.0058(12) 0.0003(13)
N3 0.0382(18) 0.0312(17) 0.0143(13) 0.0029(12) 0.0052(12) 0.0004(14)
O1 0.0353(15) 0.0353(15) 0.0246(12) -0.0001(11) 0.0040(11) -0.0015(12)
O2 0.0435(18) 0.066(2) 0.0258(14) -0.0002(14) 0.0096(13) -0.0115(16)
O3 0.0383(15) 0.0304(14) 0.0158(11) 0.0028(10) 0.0055(10) 0.0022(11)
O4 0.0400(15) 0.0324(15) 0.0195(11) 0.0055(10) 0.0067(11) 0.0113(12)
O5 0.0355(14) 0.0292(14) 0.0197(11) -0.0007(10) 0.0037(10) 0.0045(11)
O6 0.0388(16) 0.0476(18) 0.0236(13) -0.0103(12) -0.0032(11) 0.0042(13)
C1 0.042(2) 0.037(2) 0.0218(17) 0.0084(16) 0.0052(16) 0.0088(18)
C2 0.040(2) 0.042(2) 0.0184(16) 0.0006(16) 0.0025(15) 0.0064(18)
C3 0.040(2) 0.030(2) 0.0260(18) -0.0006(15) -0.0002(16) 0.0059(17)
C4 0.034(2) 0.032(2) 0.0316(19) 0.0002(16) 0.0045(16) 0.0019(16)
C5 0.039(2) 0.0248(19) 0.0310(19) -0.0010(15) 0.0087(16) 0.0035(16)
C6 0.040(2) 0.042(2) 0.033(2) -0.0016(18) 0.0109(18) -0.0013(19)
C7 0.043(3) 0.062(3) 0.043(2) -0.002(2) 0.014(2) -0.010(2)
C8 0.037(2) 0.059(3) 0.050(3) -0.003(2) 0.009(2) -0.010(2)
C9 0.037(2) 0.044(3) 0.041(2) -0.005(2) 0.0009(18) -0.0001(19)
C10 0.051(3) 0.075(4) 0.032(2) -0.001(2) 0.018(2) -0.014(3)
C11 0.056(3) 0.050(3) 0.030(2) -0.0046(19) 0.021(2) -0.011(2)
C12 0.066(3) 0.048(3) 0.0274(19) -0.0126(19) 0.022(2) -0.018(2)
C13 0.064(3) 0.041(2) 0.0266(19) -0.0048(18) 0.021(2) -0.009(2)
C14 0.086(4) 0.044(3) 0.033(2) 0.002(2) 0.024(3) -0.003(3)
C15 0.090(4) 0.062(4) 0.039(3) 0.016(2) 0.034(3) 0.012(3)
C16 0.063(3) 0.074(4) 0.036(2) 0.012(2) 0.018(2) -0.006(3)
C17 0.062(3) 0.061(3) 0.029(2) -0.002(2) 0.017(2) -0.013(3)
C18 0.061(3) 0.047(3) 0.0249(19) -0.0026(18) 0.0189(19) -0.008(2)
C19 0.070(3) 0.041(3) 0.032(2) -0.0119(19) 0.020(2) -0.009(2)
C20 0.060(3) 0.047(3) 0.035(2) -0.005(2) 0.018(2) 0.002(2)
C21 0.039(2) 0.0279(19) 0.0230(16) -0.0039(15) 0.0085(15) 0.0019(16)
C22 0.037(2) 0.029(2) 0.0242(17) 0.0018(15) 0.0096(15) 0.0040(16)
C23 0.041(2) 0.0269(19) 0.0181(15) -0.0004(14) 0.0083(15) 0.0004(16)
C24 0.039(2) 0.0292(19) 0.0155(15) -0.0004(14) 0.0031(14) 0.0000(16)
C25 0.0319(19) 0.0234(17) 0.0180(15) 0.0000(13) 0.0001(14) -0.0017(14)
C26 0.036(2) 0.029(2) 0.0195(16) 0.0016(14) 0.0035(14) -0.0007(16)
C27 0.046(2) 0.035(2) 0.0225(17) 0.0049(16) 0.0022(16) 0.0066(18)
C28 0.056(3) 0.043(2) 0.0181(17) 0.0108(17) 0.0031(17) 0.013(2)
C29 0.052(3) 0.044(2) 0.0177(16) 0.0040(16) 0.0050(16) 0.006(2)
C30 0.040(2) 0.032(2) 0.0232(17) 0.0029(15) 0.0043(16) 0.0093(17)
C31 0.037(2) 0.030(2) 0.0231(17) 0.0059(15) 0.0040(15) 0.0069(16)
C32 0.038(2) 0.0288(19) 0.0260(18) 0.0029(15) 0.0070(16) 0.0023(16)
C33 0.036(2) 0.030(2) 0.0270(18) 0.0009(16) 0.0065(16) 0.0038(16)
C34 0.046(2) 0.039(2) 0.034(2) -0.0032(18) 0.0086(18) -0.0050(19)
C35 0.054(3) 0.049(3) 0.028(2) -0.0069(19) 0.0045(19) -0.003(2)
C36 0.053(3) 0.052(3) 0.0221(18) 0.0018(18) 0.0049(18) 0.003(2)
C37 0.040(2) 0.043(2) 0.0272(19) 0.0078(17) 0.0082(17) 0.0043(19)
C38 0.038(2) 0.032(2) 0.0254(18) 0.0032(15) 0.0070(16) 0.0028(17)
C39 0.039(2) 0.034(2) 0.0312(19) 0.0063(17) 0.0064(17) -0.0008(18)
C40 0.037(2) 0.032(2) 0.0320(19) -0.0008(17) 0.0014(16) 0.0006(17)
C41 0.0287(19) 0.046(2) 0.0182(16) 0.0009(16) 0.0040(14) -0.0020(17)
C42 0.036(2) 0.045(2) 0.0185(16) 0.0033(16) 0.0030(15) 0.0057(18)
C43 0.033(2) 0.031(2) 0.0245(17) 0.0024(15) 0.0067(15) 0.0052(16)
C44 0.036(2) 0.0302(19) 0.0174(15) -0.0005(14) 0.0042(14) -0.0001(16)
C45 0.035(2) 0.0261(18) 0.0148(14) 0.0027(13) 0.0049(14) 0.0005(15)
C46 0.038(2) 0.034(2) 0.0182(16) 0.0016(15) 0.0040(15) 0.0016(17)
C47 0.046(2) 0.039(2) 0.0218(17) -0.0043(16) 0.0044(16) -0.0016(19)
C48 0.046(2) 0.043(2) 0.031(2) -0.0132(18) 0.0117(18) 0.001(2)
C49 0.042(2) 0.044(2) 0.0295(19) -0.0062(18) 0.0090(17) 0.0042(19)
C50 0.046(3) 0.065(3) 0.031(2) -0.017(2) -0.0051(19) 0.004(2)
C51 0.047(3) 0.051(3) 0.030(2) -0.014(2) -0.0075(18) 0.004(2)
C52 0.057(3) 0.059(3) 0.039(2) -0.002(2) -0.002(2) 0.003(3)
C53 0.058(3) 0.070(4) 0.047(3) -0.006(3) 0.007(2) -0.004(3)
C54 0.052(3) 0.053(3) 0.052(3) -0.014(2) 0.004(2) -0.008(2)
C55 0.049(3) 0.064(4) 0.082(4) -0.021(3) 0.009(3) -0.004(3)
C56 0.059(4) 0.050(3) 0.111(6) -0.016(4) 0.012(4) -0.001(3)
C57 0.069(4) 0.044(3) 0.112(6) 0.001(3) 0.005(4) 0.011(3)
C58 0.072(4) 0.047(3) 0.072(4) 0.003(3) 0.001(3) 0.000(3)
C59 0.055(3) 0.041(3) 0.051(3) -0.007(2) -0.003(2) 0.001(2)
C60 0.052(3) 0.053(3) 0.041(2) -0.005(2) -0.004(2) -0.003(2)
C100 0.175(10) 0.020(3) 0.105(7) -0.021(3) -0.050(7) 0.023(4)
C101 0.206(13) 0.054(5) 0.117(8) -0.056(5) -0.020(8) -0.007(6)
C102 0.072(5) 0.090(7) 0.242(15) -0.107(9) -0.022(8) -0.021(5)
C103 0.056(4) 0.055(4) 0.214(12) 0.022(6) -0.017(6) -0.028(3)
C104 0.069(5) 0.093(6) 0.200(11) 0.098(8) 0.000(7) -0.032(5)
C105 0.094(5) 0.027(3) 0.124(7) 0.027(3) -0.008(5) -0.011(3)
C106 0.073(4) 0.044(3) 0.063(3) 0.031(3) 0.003(3) 0.009(3)
C107 0.065(4) 0.062(4) 0.068(4) 0.027(3) -0.002(3) 0.022(3)
C108 0.134(8) 0.106(7) 0.100(6) 0.035(6) 0.045(6) 0.092(7)
C109 0.235(13) 0.107(8) 0.107(7) -0.029(6) 0.000(9) 0.121(9)
C110 0.179(11) 0.150(9) 0.049(4) -0.054(6) -0.013(6) 0.109(9)
C111 0.203(11) 0.066(5) 0.045(3) -0.040(3) 0.036(5) -0.032(6)
C112 0.093(5) 0.123(7) 0.023(2) -0.031(3) -0.004(3) 0.012(5)
C113 0.102(7) 0.213(14) 0.044(4) -0.025(6) -0.030(4) -0.015(8)
C114 0.065(5) 0.172(10) 0.077(5) -0.050(6) -0.027(4) -0.020(6)
C115 0.038(3) 0.101(6) 0.077(4) 0.009(4) -0.018(3) -0.001(3)
C116 0.036(3) 0.069(4) 0.141(7) 0.016(5) 0.010(4) -0.009(3)
C117 0.054(4) 0.164(10) 0.114(8) 0.047(8) 0.044(5) 0.001(6)
C118 0.126(10) 0.31(2) 0.067(5) -0.004(9) 0.058(6) -0.110(12)
C119 0.107(9) 0.201(15) 0.215(15) 0.168(14) 0.104(10) 0.047(9)
C120 0.150(8) 0.086(5) 0.057(4) 0.056(4) 0.034(5) 0.035(6)
C121 0.209(13) 0.117(8) 0.025(3) 0.030(4) 0.011(5) 0.009(8)
C122 0.099(6) 0.112(7) 0.034(3) 0.016(4) -0.023(3) -0.007(5)
C123 0.058(4) 0.103(6) 0.073(4) 0.047(4) -0.019(3) 0.006(4)
C124 0.040(3) 0.091(5) 0.085(5) 0.030(4) -0.011(3) -0.005(3)
C125 0.045(4) 0.138(8) 0.096(6) 0.012(5) 0.014(4) 0.036(4)
C126 0.057(5) 0.267(17) 0.083(6) -0.036(9) 0.029(4) 0.030(8)
C127 0.082(6) 0.245(17) 0.079(7) -0.086(10) 0.036(5) 0.021(8)
C128 0.118(8) 0.209(13) 0.040(4) -0.008(6) 0.046(5) -0.025(9)
C129 0.143(8) 0.099(6) 0.021(2) 0.005(3) 0.017(4) 0.008(6)
C130 0.183(11) 0.104(7) 0.040(3) 0.042(4) 0.006(5) 0.015(7)
C131 0.078(5) 0.130(8) 0.049(3) 0.039(4) -0.011(3) 0.014(5)
C132 0.055(4) 0.113(7) 0.111(6) 0.074(6) -0.008(4) 0.019(4)
C133 0.039(3) 0.103(6) 0.111(6) 0.048(5) -0.001(3) 0.022(3)
C134 0.074(5) 0.150(10) 0.139(9) 0.036(8) 0.050(6) 0.072(6)
C135 0.063(6) 0.244(18) 0.121(9) -0.016(11) 0.045(6) 0.042(9)
C136 0.119(9) 0.239(17) 0.099(9) -0.058(11) 0.054(7) 0.069(11)
C137 0.121(9) 0.240(16) 0.053(5) -0.019(7) 0.062(6) -0.021(11)
C138 0.153(9) 0.098(6) 0.022(2) -0.004(3) 0.033(4) 0.000(6)
C139 0.122(7) 0.119(7) 0.032(3) -0.038(4) 0.012(3) -0.006(6)
C140 0.102(7) 0.275(18) 0.043(4) -0.066(7) -0.009(4) -0.051(9)
C141 0.082(6) 0.233(15) 0.079(6) -0.078(8) -0.007(5) -0.065(8)
C142 0.049(3) 0.102(6) 0.068(4) 0.005(4) -0.013(3) -0.028(3)
C143 0.056(4) 0.070(5) 0.128(7) 0.008(5) 0.016(4) -0.029(3)
C144 0.059(4) 0.139(8) 0.100(7) 0.032(6) 0.034(4) -0.022(5)
C145 0.132(9) 0.267(18) 0.067(5) 0.005(8) 0.061(6) -0.104(11)
C146 0.151(11) 0.143(10) 0.173(11) 0.113(9) 0.092(9) 0.002(8)
C147 0.129(8) 0.090(6) 0.070(5) 0.063(5) 0.029(5) 0.023(5)
C148 0.113(6) 0.034(3) 0.077(4) 0.033(3) 0.003(4) 0.005(3)
C149 0.093(5) 0.065(4) 0.109(6) 0.051(4) 0.027(5) 0.041(4)
C150 0.175(10) 0.107(8) 0.148(9) 0.036(7) 0.063(8) 0.110(8)
C151 0.271(16) 0.125(10) 0.160(11) -0.043(9) 0.017(12) 0.144(11)
C152 0.24(2) 0.120(10) 0.088(8) -0.039(8) 0.054(11) 0.090(12)
C153 0.227(13) 0.073(6) 0.072(5) -0.058(5) 0.067(7) -0.037(7)
C154 0.268(17) 0.063(6) 0.142(10) -0.065(7) 0.017(12) -0.039(9)
C155 0.095(7) 0.093(7) 0.234(16) -0.110(10) -0.007(9) -0.040(6)
C156 0.106(7) 0.058(5) 0.201(12) 0.021(7) -0.014(8) -0.055(5)
C157 0.105(8) 0.079(6) 0.193(12) 0.085(8) -0.010(8) -0.041(6)
C158 0.167(10) 0.028(3) 0.138(9) 0.031(4) -0.021(8) -0.027(5)
C159 0.228(13) 0.022(3) 0.125(8) -0.026(4) -0.042(9) 0.026(5)
C200 0.079(4) 0.056(4) 0.085(4) -0.002(3) -0.019(4) 0.011(3)
C201 0.073(4) 0.068(4) 0.039(3) -0.005(3) -0.008(3) -0.009(3)
O202 0.054(2) 0.061(2) 0.0445(18) -0.0051(17) -0.0008(16) 0.0065(17)
C203 0.056(3) 0.075(4) 0.040(2) -0.008(3) 0.004(2) 0.016(3)
C204 0.073(4) 0.077(4) 0.068(4) -0.004(3) 0.002(3) 0.026(3)
Cl1 0.178(3) 0.126(2) 0.194(3) -0.101(2) 0.118(2) -0.081(2)
C300 0.067(4) 0.073(4) 0.089(4) -0.031(3) 0.044(4) -0.017(3)
C301 0.052(3) 0.100(5) 0.065(4) -0.006(4) 0.015(3) -0.004(3)
C302 0.078(4) 0.066(4) 0.077(4) 0.016(3) 0.022(3) 0.011(3)

loop_
_atom_type_symbol
_atom_type_description
_atom_type_scat_dispersion_real
_atom_type_scat_dispersion_imag
_atom_type_scat_source
C C 0.0033 0.0016 'International Tables Vol C Tables 4.2.6.8 and 6.1.1.4'
H H 0.0000 0.0000 'International Tables Vol C Tables 4.2.6.8 and 6.1.1.4'
N N 0.0061 0.0033 'International Tables Vol C Tables 4.2.6.8 and 6.1.1.4'
O O 0.0106 0.0060 'International Tables Vol C Tables 4.2.6.8 and 6.1.1.4'
S S 0.1246 0.1234 'International Tables Vol C Tables 4.2.6.8 and 6.1.1.4'
Ni Ni 0.3393 1.1124 'International Tables Vol C Tables 4.2.6.8 and 6.1.1.4'
Cl Cl 0.1484 0.1585 'International Tables Vol C Tables 4.2.6.8 and 6.1.1.4'

loop_
_geom_angle_atom_site_label_1
_geom_angle_atom_site_label_2
_geom_angle_atom_site_label_3
_geom_angle
_geom_angle_site_symmetry_1
O1 Ni1 N1 94.30(13) .
O1 Ni1 S1 175.06(10) .
N1 Ni1 S1 88.75(10) .
O1 Ni1 S2 89.75(9) .
N1 Ni1 S2 174.63(11) .
S1 Ni1 S2 86.98(4) .
O3 Ni2 N2 93.81(12) .
O3 Ni2 S2 175.16(9) .
N2 Ni2 S2 89.10(10) .
O3 Ni2 S3 90.63(8) .
N2 Ni2 S3 172.38(10) .
S2 Ni2 S3 86.07(4) .
O5 Ni3 N3 94.00(13) .
O5 Ni3 S3 176.67(9) .
N3 Ni3 S3 88.77(10) .
O5 Ni3 S1 91.83(9) .
N3 Ni3 S1 169.34(11) .
S3 Ni3 S1 85.15(4) .
C1 S1 Ni1 98.09(14) .
C1 S1 Ni3 108.79(14) .
Ni1 S1 Ni3 108.30(4) .
C21 S2 Ni2 98.38(13) .
C21 S2 Ni1 109.40(14) .
Ni2 S2 Ni1 111.72(4) .
C41 S3 Ni3 98.77(13) .
C41 S3 Ni2 108.59(12) .
Ni3 S3 Ni2 109.78(4) .
C3 N1 C2 115.9(3) .
C3 N1 Ni1 125.6(3) .
C2 N1 Ni1 118.4(3) .
C23 N2 C22 117.7(3) .
C23 N2 Ni2 125.0(3) .
C22 N2 Ni2 117.3(2) .
C43 N3 C42 116.4(3) .
C43 N3 Ni3 125.7(3) .
C42 N3 Ni3 117.9(2) .
C5 O1 Ni1 128.0(2) .
C6 O2 C10 116.9(4) .
C25 O3 Ni2 128.5(2) .
C26 O4 C30 116.0(3) .
C45 O5 Ni3 127.4(2) .
C46 O6 C50 116.6(3) .
C2 C1 S1 109.4(3) .
C2 C1 H1A 109.8 .
S1 C1 H1A 109.8 .
C2 C1 H1B 109.8 .
S1 C1 H1B 109.8 .
H1A C1 H1B 108.2 .
N1 C2 C1 109.2(3) .
N1 C2 H2A 109.8 .
C1 C2 H2A 109.8 .
N1 C2 H2B 109.8 .
C1 C2 H2B 109.8 .
H2A C2 H2B 108.3 .
N1 C3 C4 126.4(4) .
N1 C3 H3A 116.8 .
C4 C3 H3A 116.8 .
C9 C4 C5 121.2(4) .
C9 C4 C3 118.2(4) .
C5 C4 C3 120.4(4) .
O1 C5 C4 125.0(4) .
O1 C5 C6 118.0(4) .
C4 C5 C6 116.9(4) .
C7 C6 O2 125.0(4) .
C7 C6 C5 120.8(4) .
O2 C6 C5 114.1(4) .
C6 C7 C8 121.0(4) .
C6 C7 H7A 119.5 .
C8 C7 H7A 119.5 .
C9 C8 C7 119.6(4) .
C9 C8 H8A 120.2 .
C7 C8 H8A 120.2 .
C8 C9 C4 120.5(4) .
C8 C9 H9A 119.8 .
C4 C9 H9A 119.8 .
O2 C10 C11 107.0(4) .
O2 C10 H10A 110.3 .
C11 C10 H10A 110.3 .
O2 C10 H10B 110.3 .
C11 C10 H10B 110.3 .
H10A C10 H10B 108.6 .
C12 C11 C20 119.2(5) .
C12 C11 C10 120.1(5) .
C20 C11 C10 120.5(5) .
C11 C12 C13 121.9(4) .
C11 C12 H12A 119.1 .
C13 C12 H12A 119.1 .
C12 C13 C14 123.1(5) .
C12 C13 C18 118.6(5) .
C14 C13 C18 118.3(5) .
C15 C14 C13 120.9(5) .
C15 C14 H14A 119.6 .
C13 C14 H14A 119.6 .
C14 C15 C16 120.3(6) .
C14 C15 H15A 119.8 .
C16 C15 H15A 119.8 .
C17 C16 C15 120.8(6) .
C17 C16 H16A 119.6 .
C15 C16 H16A 119.6 .
C16 C17 C18 120.7(5) .
C16 C17 H17A 119.6 .
C18 C17 H17A 119.6 .
C19 C18 C17 122.2(5) .
C19 C18 C13 118.8(5) .
C17 C18 C13 118.9(5) .
C20 C19 C18 120.8(5) .
C20 C19 H19A 119.6 .
C18 C19 H19A 119.6 .
C19 C20 C11 120.7(5) .
C19 C20 H20A 119.7 .
C11 C20 H20A 119.7 .
C22 C21 S2 108.8(3) .
C22 C21 H21A 109.9 .
S2 C21 H21A 109.9 .
C22 C21 H21B 109.9 .
S2 C21 H21B 109.9 .
H21A C21 H21B 108.3 .
N2 C22 C21 109.7(3) .
N2 C22 H22A 109.7 .
C21 C22 H22A 109.7 .
N2 C22 H22B 109.7 .
C21 C22 H22B 109.7 .
H22A C22 H22B 108.2 .
N2 C23 C24 126.7(3) .
N2 C23 H23A 116.6 .
C24 C23 H23A 116.6 .
C23 C24 C29 119.2(3) .
C23 C24 C25 120.6(3) .
C29 C24 C25 120.0(4) .
O3 C25 C26 119.0(3) .
O3 C25 C24 123.9(3) .
C26 C25 C24 117.0(3) .
C27 C26 O4 123.8(4) .
C27 C26 C25 121.8(3) .
O4 C26 C25 114.5(3) .
C26 C27 C28 120.1(4) .
C26 C27 H27A 119.9 .
C28 C27 H27A 119.9 .
C29 C28 C27 119.6(4) .
C29 C28 H28A 120.2 .
C27 C28 H28A 120.2 .
C28 C29 C24 121.3(4) .
C28 C29 H29A 119.4 .
C24 C29 H29A 119.4 .
O4 C30 C31 106.5(3) .
O4 C30 H30A 110.4 .
C31 C30 H30A 110.4 .
O4 C30 H30B 110.4 .
C31 C30 H30B 110.4 .
H30A C30 H30B 108.6 .
C32 C31 C40 119.8(4) .
C32 C31 C30 120.9(4) .
C40 C31 C30 119.3(4) .
C31 C32 C33 121.4(4) .
C31 C32 H32A 119.3 .
C33 C32 H32A 119.3 .
C38 C33 C34 118.8(4) .
C38 C33 C32 118.3(4) .
C34 C33 C32 122.8(4) .
C35 C34 C33 120.8(4) .
C35 C34 H34A 119.6 .
C33 C34 H34A 119.6 .
C34 C35 C36 120.2(4) .
C34 C35 H35A 119.9 .
C36 C35 H35A 119.9 .
C37 C36 C35 120.7(4) .
C37 C36 H36A 119.6 .
C35 C36 H36A 119.6 .
C36 C37 C38 120.7(4) .
C36 C37 H37A 119.6 .
C38 C37 H37A 119.6 .
C33 C38 C37 118.7(4) .
C33 C38 C39 119.4(3) .
C37 C38 C39 122.0(4) .
C40 C39 C38 120.4(4) .
C40 C39 H39A 119.8 .
C38 C39 H39A 119.8 .
C39 C40 C31 120.7(4) .
C39 C40 H40A 119.7 .
C31 C40 H40A 119.7 .
C42 C41 S3 109.0(3) .
C42 C41 H41A 109.9 .
S3 C41 H41A 109.9 .
C42 C41 H41B 109.9 .
S3 C41 H41B 109.9 .
H41A C41 H41B 108.3 .
N3 C42 C41 109.0(3) .
N3 C42 H42A 109.9 .
C41 C42 H42A 109.9 .
N3 C42 H42B 109.9 .
C41 C42 H42B 109.9 .
H42A C42 H42B 108.3 .
N3 C43 C44 125.6(4) .
N3 C43 H43A 117.2 .
C44 C43 H43A 117.2 .
C45 C44 C49 120.8(4) .
C45 C44 C43 121.2(3) .
C49 C44 C43 117.8(4) .
O5 C45 C44 124.5(3) .
O5 C45 C46 118.3(3) .
C44 C45 C46 117.2(3) .
O6 C46 C47 124.5(4) .
O6 C46 C45 114.7(3) .
C47 C46 C45 120.8(4) .
C46 C47 C48 121.1(4) .
C46 C47 H47A 119.5 .
C48 C47 H47A 119.5 .
C49 C48 C47 119.7(4) .
C49 C48 H48A 120.2 .
C47 C48 H48A 120.2 .
C48 C49 C44 120.3(4) .
C48 C49 H49A 119.8 .
C44 C49 H49A 119.8 .
O6 C50 C51 107.6(4) .
O6 C50 H50A 110.2 .
C51 C50 H50A 110.2 .
O6 C50 H50B 110.2 .
C51 C50 H50B 110.2 .
H50A C50 H50B 108.5 .
C60 C51 C52 119.4(5) .
C60 C51 C50 121.9(5) .
C52 C51 C50 118.6(5) .
C53 C52 C51 121.0(5) .
C53 C52 H52A 119.5 .
C51 C52 H52A 119.5 .
C52 C53 C54 120.6(5) .
C52 C53 H53A 119.7 .
C54 C53 H53A 119.7 .
C53 C54 C59 120.0(5) .
C53 C54 C55 122.7(6) .
C59 C54 C55 117.3(6) .
C56 C55 C54 121.1(7) .
C56 C55 H55A 119.5 .
C54 C55 H55A 119.5 .
C55 C56 C57 121.2(6) .
C55 C56 H56A 119.4 .
C57 C56 H56A 119.4 .
C58 C57 C56 119.9(6) .
C58 C57 H57A 120.0 .
C56 C57 H57A 120.0 .
C57 C58 C59 120.2(6) .
C57 C58 H58A 119.9 .
C59 C58 H58A 119.9 .
C58 C59 C54 120.2(5) .
C58 C59 C60 122.4(6) .
C54 C59 C60 117.4(5) .
C51 C60 C59 121.6(5) .
C51 C60 H60A 119.2 .
C59 C60 H60A 119.2 .
C105 C100 C101 124.4(11) .
C105 C100 C109 121.3(8) .
C101 C100 C109 102.5(11) .
C102 C101 C111 115.9(12) .
C102 C101 C100 116.8(13) .
C111 C101 C100 114.2(12) .
C101 C102 C103 121.2(12) .
C101 C102 C114 123.8(13) .
C103 C102 C114 103.2(8) .
C104 C103 C116 121.1(12) .
C104 C103 C102 119.0(10) .
C116 C103 C102 106.8(9) .
C103 C104 C105 120.5(13) .
C103 C104 C119 123.8(11) .
C105 C104 C119 103.7(9) .
C104 C105 C106 112.9(9) .
C104 C105 C100 118.1(9) .
C106 C105 C100 116.1(8) .
C107 C106 C120 120.3(7) .
C107 C106 C105 117.5(7) .
C120 C106 C105 110.1(7) .
C106 C107 C108 121.2(8) .
C106 C107 C123 117.5(7) .
C108 C107 C123 109.7(8) .
C109 C108 C107 125.9(12) .
C109 C108 C125 116.4(11) .
C107 C108 C125 104.5(9) .
C108 C109 C100 117.7(13) .
C108 C109 C110 120.2(16) .
C100 C109 C110 111.7(12) .
C127 C110 C111 122.3(11) .
C127 C110 C109 123.4(13) .
C111 C110 C109 100.5(13) .
C101 C111 C112 121.7(11) .
C101 C111 C110 110.9(11) .
C112 C111 C110 115.2(9) .
C129 C112 C111 119.0(8) .
C129 C112 C113 107.8(10) .
C111 C112 C113 120.1(10) .
C114 C113 C112 122.5(13) .
C114 C113 C131 114.0(11) .
C112 C113 C131 113.4(10) .
C113 C114 C115 124.8(12) .
C113 C114 C102 115.7(11) .
C115 C114 C102 106.7(9) .
C133 C115 C116 117.4(8) .
C133 C115 C114 121.4(8) .
C116 C115 C114 108.8(8) .
C103 C116 C117 115.1(10) .
C103 C116 C115 114.6(9) .
C117 C116 C115 118.3(8) .
C135 C117 C116 119.3(10) .
C135 C117 C118 105.5(14) .
C116 C117 C118 123.8(12) .
C119 C118 C137 115.6(17) .
C119 C118 C117 121.3(15) .
C137 C118 C117 110.5(16) .
C118 C119 C120 127.4(18) .
C118 C119 C104 114.8(14) .
C120 C119 C104 106.5(10) .
C121 C120 C106 126.1(10) .
C121 C120 C119 114.5(12) .
C106 C120 C119 106.7(11) .
C120 C121 C122 113.3(10) .
C120 C121 C138 122.0(12) .
C122 C121 C138 114.0(10) .
C123 C122 C121 124.5(8) .
C123 C122 C140 125.7(8) .
C121 C122 C140 96.7(9) .
C122 C123 C107 118.1(7) .
C122 C123 C124 117.4(8) .
C107 C123 C124 112.2(7) .
C142 C124 C125 118.5(7) .
C142 C124 C123 117.6(8) .
C125 C124 C123 111.9(8) .
C126 C125 C124 127.3(11) .
C126 C125 C108 118.6(10) .
C124 C125 C108 101.7(7) .
C125 C126 C144 118.2(11) .
C125 C126 C127 121.9(16) .
C144 C126 C127 109.2(13) .
C110 C127 C128 119.4(11) .
C110 C127 C126 119.1(16) .
C128 C127 C126 111.3(15) .
C129 C128 C127 121.7(12) .
C129 C128 C145 125.2(14) .
C127 C128 C145 101.8(13) .
C128 C129 C112 122.3(9) .
C128 C129 C130 120.3(11) .
C112 C129 C130 105.2(9) .
C147 C130 C131 115.2(11) .
C147 C130 C129 117.9(11) .
C131 C130 C129 115.2(10) .
C132 C131 C130 124.6(10) .
C132 C131 C113 124.8(8) .
C130 C131 C113 98.2(9) .
C131 C132 C149 118.4(8) .
C131 C132 C133 117.4(9) .
C149 C132 C133 112.5(9) .
C115 C133 C134 118.6(8) .
C115 C133 C132 117.2(9) .
C134 C133 C132 111.8(10) .
C135 C134 C133 124.7(13) .
C135 C134 C150 122.4(14) .
C133 C134 C150 100.8(9) .
C134 C135 C117 121.5(14) .
C134 C135 C136 116.7(18) .
C117 C135 C136 110.4(15) .
C152 C136 C137 120.5(17) .
C152 C136 C135 122(2) .
C137 C136 C135 106.3(17) .
C138 C137 C136 120.3(14) .
C138 C137 C118 120.9(15) .
C136 C137 C118 107.3(15) .
C137 C138 C139 123.6(11) .
C137 C138 C121 119.6(11) .
C139 C138 C121 104.4(10) .
C138 C139 C140 111.5(11) .
C138 C139 C153 116.6(9) .
C140 C139 C153 119.3(11) .
C141 C140 C139 123.9(16) .
C141 C140 C122 112.0(12) .
C139 C140 C122 113.3(11) .
C140 C141 C142 126.3(14) .
C140 C141 C155 115.1(13) .
C142 C141 C155 105.6(10) .
C124 C142 C143 117.5(7) .
C124 C142 C141 120.6(9) .
C143 C142 C141 108.9(9) .
C156 C143 C144 113.7(10) .
C156 C143 C142 115.5(9) .
C144 C143 C142 118.4(8) .
C126 C144 C143 119.9(9) .
C126 C144 C145 103.4(12) .
C143 C144 C145 124.9(12) .
C146 C145 C128 111.0(16) .
C146 C145 C144 123.0(14) .
C128 C145 C144 114.1(15) .
C145 C146 C157 112.2(15) .
C145 C146 C147 129.5(17) .
C157 C146 C147 107.8(11) .
C130 C147 C148 126.6(10) .
C130 C147 C146 115.9(11) .
C148 C147 C146 104.8(11) .
C149 C148 C158 117.8(9) .
C149 C148 C147 117.2(8) .
C158 C148 C147 112.8(9) .
C148 C149 C132 118.0(8) .
C148 C149 C150 122.5(11) .
C132 C149 C150 108.0(10) .
C151 C150 C149 123.5(17) .
C151 C150 C134 115.6(15) .
C149 C150 C134 106.8(12) .
C150 C151 C159 117.8(18) .
C150 C151 C152 121(2) .
C159 C151 C152 110.4(16) .
C136 C152 C153 123.7(15) .
C136 C152 C151 122(2) .
C153 C152 C151 102.0(17) .
C154 C153 C139 124.3(14) .
C154 C153 C152 107.6(15) .
C139 C153 C152 115.2(10) .
C155 C154 C153 112.2(17) .
C155 C154 C159 118.8(16) .
C153 C154 C159 118.0(17) .
C154 C155 C156 119.3(15) .
C154 C155 C141 124.9(14) .
C156 C155 C141 103.4(9) .
C157 C156 C143 118.8(13) .
C157 C156 C155 121.6(13) .
C143 C156 C155 106.6(10) .
C156 C157 C158 116.5(14) .
C156 C157 C146 126.8(13) .
C158 C157 C146 103.4(10) .
C148 C158 C159 116.1(11) .
C148 C158 C157 111.3(11) .
C159 C158 C157 119.5(11) .
C154 C159 C158 124.0(15) .
C154 C159 C151 101.8(15) .
C158 C159 C151 122.2(12) .
C201 C200 H20B 109.5 .
C201 C200 H20C 109.5 .
H20B C200 H20C 109.5 .
C201 C200 H20D 109.5 .
H20B C200 H20D 109.5 .
H20C C200 H20D 109.5 .
O202 C201 C200 108.5(5) .
O202 C201 H20E 110.0 .
C200 C201 H20E 110.0 .
O202 C201 H20F 110.0 .
C200 C201 H20F 110.0 .
H20E C201 H20F 108.4 .
C203 O202 C201 112.7(4) .
O202 C203 C204 110.2(5) .
O202 C203 H20G 109.6 .
C204 C203 H20G 109.6 .
O202 C203 H20H 109.6 .
C204 C203 H20H 109.6 .
H20G C203 H20H 108.1 .
C203 C204 H20I 109.5 .
C203 C204 H20J 109.5 .
H20I C204 H20J 109.5 .
C203 C204 H20K 109.5 .
H20I C204 H20K 109.5 .
H20J C204 H20K 109.5 .
C300 C300 C301 121.0(4) 2
C300 C300 Cl1 121.6(3) 2
C301 C300 Cl1 117.3(6) .
C302 C301 C300 117.5(6) .
C302 C301 H30C 121.3 .
C300 C301 H30C 121.2 .
C302 C302 C301 121.4(4) 2
C302 C302 H30D 119.3 2
C301 C302 H30D 119.3 .

loop_
_geom_bond_atom_site_label_1
_geom_bond_atom_site_label_2
_geom_bond_distance
_geom_bond_site_symmetry_2
Ni1 O1 1.841(3) .
Ni1 N1 1.886(3) .
Ni1 S1 2.1812(10) .
Ni1 S2 2.2308(11) .
Ni2 O3 1.841(3) .
Ni2 N2 1.879(3) .
Ni2 S2 2.1792(10) .
Ni2 S3 2.2143(10) .
Ni3 O5 1.864(3) .
Ni3 N3 1.874(3) .
Ni3 S3 2.1799(10) .
Ni3 S1 2.2263(10) .
S1 C1 1.821(4) .
S2 C21 1.817(4) .
S3 C41 1.809(4) .
N1 C3 1.282(5) .
N1 C2 1.477(5) .
N2 C23 1.299(5) .
N2 C22 1.463(5) .
N3 C43 1.294(5) .
N3 C42 1.489(5) .
O1 C5 1.298(5) .
O2 C6 1.371(5) .
O2 C10 1.428(5) .
O3 C25 1.304(4) .
O4 C26 1.374(4) .
O4 C30 1.438(5) .
O5 C45 1.306(4) .
O6 C46 1.365(5) .
O6 C50 1.429(5) .
C1 C2 1.495(6) .
C1 H1A 0.9900 .
C1 H1B 0.9900 .
C2 H2A 0.9900 .
C2 H2B 0.9900 .
C3 C4 1.430(6) .
C3 H3A 0.9500 .
C4 C9 1.397(6) .
C4 C5 1.408(6) .
C5 C6 1.423(6) .
C6 C7 1.363(7) .
C7 C8 1.404(7) .
C7 H7A 0.9500 .
C8 C9 1.358(7) .
C8 H8A 0.9500 .
C9 H9A 0.9500 .
C10 C11 1.497(7) .
C10 H10A 0.9900 .
C10 H10B 0.9900 .
C11 C12 1.371(8) .
C11 C20 1.405(7) .
C12 C13 1.400(7) .
C12 H12A 0.9500 .
C13 C14 1.420(7) .
C13 C18 1.425(7) .
C14 C15 1.360(9) .
C14 H14A 0.9500 .
C15 C16 1.399(9) .
C15 H15A 0.9500 .
C16 C17 1.355(8) .
C16 H16A 0.9500 .
C17 C18 1.411(7) .
C17 H17A 0.9500 .
C18 C19 1.406(7) .
C19 C20 1.370(7) .
C19 H19A 0.9500 .
C20 H20A 0.9500 .
C21 C22 1.507(5) .
C21 H21A 0.9900 .
C21 H21B 0.9900 .
C22 H22A 0.9900 .
C22 H22B 0.9900 .
C23 C24 1.409(6) .
C23 H23A 0.9500 .
C24 C29 1.417(5) .
C24 C25 1.417(5) .
C25 C26 1.413(5) .
C26 C27 1.373(5) .
C27 C28 1.416(6) .
C27 H27A 0.9500 .
C28 C29 1.351(6) .
C28 H28A 0.9500 .
C29 H29A 0.9500 .
C30 C31 1.504(5) .
C30 H30A 0.9900 .
C30 H30B 0.9900 .
C31 C32 1.364(6) .
C31 C40 1.411(6) .
C32 C33 1.426(5) .
C32 H32A 0.9500 .
C33 C38 1.411(6) .
C33 C34 1.418(6) .
C34 C35 1.364(6) .
C34 H34A 0.9500 .
C35 C36 1.397(7) .
C35 H35A 0.9500 .
C36 C37 1.359(7) .
C36 H36A 0.9500 .
C37 C38 1.421(5) .
C37 H37A 0.9500 .
C38 C39 1.422(6) .
C39 C40 1.368(6) .
C39 H39A 0.9500 .
C40 H40A 0.9500 .
C41 C42 1.502(6) .
C41 H41A 0.9900 .
C41 H41B 0.9900 .
C42 H42A 0.9900 .
C42 H42B 0.9900 .
C43 C44 1.435(5) .
C43 H43A 0.9500 .
C44 C45 1.403(5) .
C44 C49 1.420(5) .
C45 C46 1.426(5) .
C46 C47 1.385(6) .
C47 C48 1.389(6) .
C47 H47A 0.9500 .
C48 C49 1.372(6) .
C48 H48A 0.9500 .
C49 H49A 0.9500 .
C50 C51 1.487(7) .
C50 H50A 0.9900 .
C50 H50B 0.9900 .
C51 C60 1.355(7) .
C51 C52 1.411(7) .
C52 C53 1.351(8) .
C52 H52A 0.9500 .
C53 C54 1.401(8) .
C53 H53A 0.9500 .
C54 C59 1.415(8) .
C54 C55 1.424(8) .
C55 C56 1.349(10) .
C55 H55A 0.9500 .
C56 C57 1.395(10) .
C56 H56A 0.9500 .
C57 C58 1.367(9) .
C57 H57A 0.9500 .
C58 C59 1.407(8) .
C58 H58A 0.9500 .
C59 C60 1.429(8) .
C60 H60A 0.9500 .
C100 C105 1.434(14) .
C100 C101 1.435(13) .
C100 C109 1.459(18) .
C101 C102 1.324(15) .
C101 C111 1.396(15) .
C102 C103 1.570(17) .
C102 C114 1.596(16) .
C103 C104 1.356(14) .
C103 C116 1.393(11) .
C104 C105 1.421(13) .
C104 C119 1.55(2) .
C105 C106 1.434(10) .
C106 C107 1.377(9) .
C106 C120 1.404(11) .
C107 C108 1.402(11) .
C107 C123 1.418(11) .
C108 C109 1.195(13) .
C108 C125 1.752(15) .
C109 C110 1.570(18) .
C110 C127 1.286(18) .
C110 C111 1.463(16) .
C111 C112 1.426(13) .
C112 C129 1.366(12) .
C112 C113 1.429(13) .
C113 C114 1.253(14) .
C113 C131 1.524(16) .
C114 C115 1.456(12) .
C115 C133 1.384(12) .
C115 C116 1.430(11) .
C116 C117 1.424(14) .
C117 C135 1.366(18) .
C117 C118 1.488(17) .
C118 C119 1.27(2) .
C118 C137 1.468(18) .
C119 C120 1.529(16) .
C120 C121 1.257(13) .
C121 C122 1.483(14) .
C121 C138 1.519(14) .
C122 C123 1.335(12) .
C122 C140 1.545(17) .
C123 C124 1.453(10) .
C124 C142 1.366(11) .
C124 C125 1.380(12) .
C125 C126 1.243(15) .
C126 C144 1.392(17) .
C126 C127 1.491(14) .
C127 C128 1.401(18) .
C128 C129 1.298(14) .
C128 C145 1.460(17) .
C129 C130 1.516(13) .
C130 C147 1.271(13) .
C130 C131 1.387(13) .
C131 C132 1.354(13) .
C132 C149 1.409(13) .
C132 C133 1.455(10) .
C133 C134 1.398(14) .
C134 C135 1.231(16) .
C134 C150 1.709(18) .
C135 C136 1.562(19) .
C136 C152 1.24(2) .
C136 C137 1.40(2) .
C137 C138 1.322(14) .
C138 C139 1.365(12) .
C139 C140 1.403(14) .
C139 C153 1.460(15) .
C140 C141 1.233(15) .
C141 C142 1.477(13) .
C141 C155 1.636(19) .
C142 C143 1.434(11) .
C143 C156 1.405(14) .
C143 C144 1.416(13) .
C144 C145 1.468(16) .
C145 C146 1.248(19) .
C146 C157 1.529(19) .
C146 C147 1.553(17) .
C147 C148 1.410(12) .
C148 C149 1.392(11) .
C148 C158 1.406(12) .
C149 C150 1.412(14) .
C150 C151 1.221(15) .
C151 C159 1.46(2) .
C151 C152 1.57(2) .
C152 C153 1.46(2) .
C153 C154 1.393(17) .
C154 C155 1.349(19) .
C154 C159 1.394(18) .
C155 C156 1.573(18) .
C156 C157 1.365(15) .
C157 C158 1.478(16) .
C158 C159 1.439(17) .
C200 C201 1.508(9) .
C200 H20B 0.9800 .
C200 H20C 0.9800 .
C200 H20D 0.9800 .
C201 O202 1.425(7) .
C201 H20E 0.9900 .
C201 H20F 0.9900 .
O202 C203 1.419(6) .
C203 C204 1.477(9) .
C203 H20G 0.9900 .
C203 H20H 0.9900 .
C204 H20I 0.9800 .
C204 H20J 0.9800 .
C204 H20K 0.9800 .
Cl1 C300 1.715(7) .
C300 C300 1.330(15) 2
C300 C301 1.414(10) .
C301 C302 1.367(10) .
C301 H30C 0.9500 .
C302 C302 1.363(14) 2
C302 H30D 0.9500 .
